data_1545240
loop_
_publ_author_name
'Goitia, Asier'
'G\'omez-Bengoa, Enrique'
'Correa, Arkaitz'

_publ_section_title
;
 Selective C(sp(2))-H Halogenation of &quot;Click&quot;
 4-Aryl-1,2,3-triazoles.
;
_journal_issue 4
_journal_name_full 'Organic letters'
_journal_page_first 962
_journal_page_last 965
_journal_paper_doi 10.1021/acs.orglett.7b00275
_journal_volume 19
_journal_year 2017
_chemical_formula_moiety 'C46 H32 N8 O4 Pd2, 2.5(O), C O2, C O'
_chemical_formula_sum 'C48 H32 N8 O9.5 Pd2'
_chemical_formula_weight 1085.61
_space_group_crystal_system monoclinic
_space_group_IT_number 14
_space_group_name_Hall '-P 2yn'
_space_group_name_H-M_alt 'P 1 21/n 1'
_symmetry_space_group_name_Hall '-P 2yn'
_symmetry_space_group_name_H-M 'P 1 21/n 1'
_atom_sites_solution_hydrogens mixed
_atom_sites_solution_primary iterative
_audit_creation_date 2016-12-07
_audit_creation_method
;
Olex2 1.2
(compiled 2016.11.30 svn.r3356 for OlexSys, GUI svn.r5269)
;
_cell_angle_alpha 90
_cell_angle_beta 104.1286(8)
_cell_angle_gamma 90
_cell_formula_units_Z 4
_cell_length_a 15.39008(13)
_cell_length_b 16.17413(10)
_cell_length_c 18.85694(14)
_cell_measurement_reflns_used 22734
_cell_measurement_temperature 150.00(10)
_cell_measurement_theta_max 73.9980
_cell_measurement_theta_min 4.0010
_cell_volume 4551.90(6)
_computing_cell_refinement
;
CrysAlisPro, Agilent Technologies,
Version 1.171.36.28 (release 01-02-2013 CrysAlis171 .NET)
(compiled Feb  1 2013,16:14:44)
;
_computing_data_collection
;
CrysAlisPro, Agilent Technologies,
Version 1.171.36.28 (release 01-02-2013 CrysAlis171 .NET)
(compiled Feb  1 2013,16:14:44)
;
_computing_data_reduction
;
CrysAlisPro, Agilent Technologies,
Version 1.171.36.28 (release 01-02-2013 CrysAlis171 .NET)
(compiled Feb  1 2013,16:14:44)
;
_computing_molecular_graphics 'Olex2 (Dolomanov et al., 2009)'
_computing_publication_material 'Olex2 (Dolomanov et al., 2009)'
_computing_structure_refinement 'ShelXL (Sheldrick, 2015)'
_computing_structure_solution 'olex2.solve (Bourhis et al., 2015)'
_diffrn_ambient_temperature 150.00(10)
_diffrn_detector_area_resol_mean 5.2012
_diffrn_measured_fraction_theta_full 0.9989
_diffrn_measured_fraction_theta_max 0.9888
_diffrn_measurement_details
;
#__ type_ start__ end____ width___ exp.time_
  1 omega -119.00   -9.00   1.0000    1.0000
omega____ theta____ kappa____ phi______ frames
    -      -41.3256  -77.0000   30.0000 110

#__ type_ start__ end____ width___ exp.time_
  2 omega -114.00  -89.00   1.0000    1.0000
omega____ theta____ kappa____ phi______ frames
    -      -41.3256  -99.0000  120.0000 25

#__ type_ start__ end____ width___ exp.time_
  3 omega    2.00   90.00   1.0000    1.0000
omega____ theta____ kappa____ phi______ frames
    -       41.3256 -125.0000  -90.0000 88

#__ type_ start__ end____ width___ exp.time_
  4 omega  -35.00   -5.00   1.0000    4.0000
omega____ theta____ kappa____ phi______ frames
    -      -83.0000   30.0000 -150.0000 30

#__ type_ start__ end____ width___ exp.time_
  5 omega   33.00   58.00   1.0000    4.0000
omega____ theta____ kappa____ phi______ frames
    -      108.3609  -30.0000  120.0000 25

#__ type_ start__ end____ width___ exp.time_
  6 omega   82.00  117.00   1.0000    4.0000
omega____ theta____ kappa____ phi______ frames
    -      108.3609  125.0000  -90.0000 35

#__ type_ start__ end____ width___ exp.time_
  7 omega   44.00   75.00   1.0000    4.0000
omega____ theta____ kappa____ phi______ frames
    -      108.3609  -45.0000  -90.0000 31

#__ type_ start__ end____ width___ exp.time_
  8 omega   37.00  109.00   1.0000    4.0000
omega____ theta____ kappa____ phi______ frames
    -      108.3609  -94.0000  -60.0000 72

#__ type_ start__ end____ width___ exp.time_
  9 omega   31.00   58.00   1.0000    4.0000
omega____ theta____ kappa____ phi______ frames
    -      108.3609  -30.0000  -60.0000 27

#__ type_ start__ end____ width___ exp.time_
 10 omega   24.00   98.00   1.0000    4.0000
omega____ theta____ kappa____ phi______ frames
    -      108.3609  -94.0000  120.0000 74

#__ type_ start__ end____ width___ exp.time_
 11 omega   42.00   68.00   1.0000    4.0000
omega____ theta____ kappa____ phi______ frames
    -      108.3609  -94.0000   30.0000 26

#__ type_ start__ end____ width___ exp.time_
 12 omega  132.00  158.00   1.0000    4.0000
omega____ theta____ kappa____ phi______ frames
    -      108.3609  125.0000  -90.0000 26

#__ type_ start__ end____ width___ exp.time_
 13 omega   39.00   65.00   1.0000    4.0000
omega____ theta____ kappa____ phi______ frames
    -      108.3609  -30.0000 -150.0000 26

#__ type_ start__ end____ width___ exp.time_
 14 omega   32.00   64.00   1.0000    4.0000
omega____ theta____ kappa____ phi______ frames
    -      108.3609  -30.0000 -120.0000 32

#__ type_ start__ end____ width___ exp.time_
 15 omega   30.00   69.00   1.0000    4.0000
omega____ theta____ kappa____ phi______ frames
    -      108.3609  -30.0000 -180.0000 39

#__ type_ start__ end____ width___ exp.time_
 16 omega   84.00  109.00   1.0000    4.0000
omega____ theta____ kappa____ phi______ frames
    -      108.3609  -94.0000   30.0000 25

#__ type_ start__ end____ width___ exp.time_
 17 omega   69.00   94.00   1.0000    4.0000
omega____ theta____ kappa____ phi______ frames
    -      108.3609 -125.0000  -60.0000 25

#__ type_ start__ end____ width___ exp.time_
 18 omega   38.00   73.00   1.0000    4.0000
omega____ theta____ kappa____ phi______ frames
    -      108.3609  -45.0000  150.0000 35

#__ type_ start__ end____ width___ exp.time_
 19 omega  -69.00    9.00   1.0000    1.0000
omega____ theta____ kappa____ phi______ frames
    -      -41.3256   57.0000 -180.0000 78

#__ type_ start__ end____ width___ exp.time_
 20 omega -132.00  -40.00   1.0000    4.0000
omega____ theta____ kappa____ phi______ frames
    -      -83.0000   15.0000   60.0000 92

#__ type_ start__ end____ width___ exp.time_
 21 omega -151.00 -113.00   1.0000    4.0000
omega____ theta____ kappa____ phi______ frames
    -      -83.0000 -125.0000 -180.0000 38

#__ type_ start__ end____ width___ exp.time_
 22 omega   32.00   63.00   1.0000    4.0000
omega____ theta____ kappa____ phi______ frames
    -      108.3609  -30.0000  -30.0000 31

#__ type_ start__ end____ width___ exp.time_
 23 omega   97.00  122.00   1.0000    4.0000
omega____ theta____ kappa____ phi______ frames
    -      108.3609 -125.0000  120.0000 25

#__ type_ start__ end____ width___ exp.time_
 24 omega   60.00   86.00   1.0000    4.0000
omega____ theta____ kappa____ phi______ frames
    -      108.3609 -125.0000  -90.0000 26

#__ type_ start__ end____ width___ exp.time_
 25 omega   34.00   82.00   1.0000    4.0000
omega____ theta____ kappa____ phi______ frames
    -      108.3609 -125.0000  120.0000 48

#__ type_ start__ end____ width___ exp.time_
 26 omega  103.00  143.00   1.0000    4.0000
omega____ theta____ kappa____ phi______ frames
    -      108.3609   61.0000 -120.0000 40

#__ type_ start__ end____ width___ exp.time_
 27 omega   37.00   63.00   1.0000    4.0000
omega____ theta____ kappa____ phi______ frames
    -      108.3609  -77.0000  -90.0000 26

#__ type_ start__ end____ width___ exp.time_
 28 omega   94.00  121.00   1.0000    4.0000
omega____ theta____ kappa____ phi______ frames
    -      108.3609  -77.0000  -90.0000 27

#__ type_ start__ end____ width___ exp.time_
 29 omega   31.00   69.00   1.0000    4.0000
omega____ theta____ kappa____ phi______ frames
    -      108.3609  -30.0000   90.0000 38

#__ type_ start__ end____ width___ exp.time_
 30 omega  115.00  142.00   1.0000    4.0000
omega____ theta____ kappa____ phi______ frames
    -      108.3609   45.0000    0.0000 27

#__ type_ start__ end____ width___ exp.time_
 31 omega  130.00  158.00   1.0000    4.0000
omega____ theta____ kappa____ phi______ frames
    -      108.3609   45.0000  -90.0000 28

#__ type_ start__ end____ width___ exp.time_
 32 omega   88.00  121.00   1.0000    4.0000
omega____ theta____ kappa____ phi______ frames
    -      108.3609 -125.0000  -90.0000 33

#__ type_ start__ end____ width___ exp.time_
 33 omega   59.00   96.00   1.0000    4.0000
omega____ theta____ kappa____ phi______ frames
    -      108.3609 -125.0000   90.0000 37

#__ type_ start__ end____ width___ exp.time_
 34 omega   40.00   67.00   1.0000    4.0000
omega____ theta____ kappa____ phi______ frames
    -      108.3609  -30.0000   60.0000 27

#__ type_ start__ end____ width___ exp.time_
 35 omega   56.00   95.00   1.0000    4.0000
omega____ theta____ kappa____ phi______ frames
    -      108.3609  -94.0000 -180.0000 39

#__ type_ start__ end____ width___ exp.time_
 36 omega  107.00  150.00   1.0000    4.0000
omega____ theta____ kappa____ phi______ frames
    -      108.3609   45.0000 -150.0000 43

#__ type_ start__ end____ width___ exp.time_
 37 omega   33.00   59.00   1.0000    4.0000
omega____ theta____ kappa____ phi______ frames
    -      108.3609  -30.0000    0.0000 26
;
_diffrn_measurement_device_type 'SuperNova, Single source at offset, Atlas'
_diffrn_measurement_method '\w scans'
_diffrn_orient_matrix_UB_11 0.1007080000
_diffrn_orient_matrix_UB_12 -0.0160555000
_diffrn_orient_matrix_UB_13 0.0317094000
_diffrn_orient_matrix_UB_21 -0.0151199000
_diffrn_orient_matrix_UB_22 -0.0930679000
_diffrn_orient_matrix_UB_23 -0.0157389000
_diffrn_orient_matrix_UB_31 0.0170210000
_diffrn_orient_matrix_UB_32 0.0124641000
_diffrn_orient_matrix_UB_33 -0.0764318000
_diffrn_radiation_monochromator mirror
_diffrn_radiation_type 'Cu K\a'
_diffrn_radiation_wavelength 1.5418
_diffrn_reflns_av_R_equivalents 0.0394
_diffrn_reflns_av_unetI/netI 0.0292
_diffrn_reflns_Laue_measured_fraction_full 0.999
_diffrn_reflns_Laue_measured_fraction_max 0.999
_diffrn_reflns_limit_h_max 18
_diffrn_reflns_limit_h_min -18
_diffrn_reflns_limit_k_max 19
_diffrn_reflns_limit_k_min -19
_diffrn_reflns_limit_l_max 16
_diffrn_reflns_limit_l_min -22
_diffrn_reflns_number 39610
_diffrn_reflns_point_group_measured_fraction_full 0.999
_diffrn_reflns_point_group_measured_fraction_max 0.999
_diffrn_reflns_theta_full 67.684
_diffrn_reflns_theta_max 69.996
_diffrn_reflns_theta_min 3.648
_diffrn_source 'SuperNova (Cu) X-ray Source'
_exptl_absorpt_coefficient_mu 6.943
_exptl_absorpt_correction_T_max 1.00000
_exptl_absorpt_correction_T_min 0.64334
_exptl_absorpt_correction_type multi-scan
_exptl_absorpt_process_details
;
CrysAlisPro, Agilent Technologies,
Version 1.171.36.28 (release 01-02-2013 CrysAlis171 .NET)
(compiled Feb  1 2013,16:14:44)
Empirical absorption correction using spherical harmonics,
 implemented in SCALE3 ABSPACK scaling algorithm.
;
_exptl_crystal_colour
;
;
_exptl_crystal_density_diffrn 1.584
_exptl_crystal_description
;
;
_exptl_crystal_F_000 2176
_refine_diff_density_max 3.208
_refine_diff_density_min -1.054
_refine_diff_density_rms 0.136
_refine_ls_extinction_method none
_refine_ls_goodness_of_fit_ref 1.057
_refine_ls_hydrogen_treatment mixed
_refine_ls_matrix_type full
_refine_ls_number_parameters 678
_refine_ls_number_reflns 8628
_refine_ls_number_restraints 138
_refine_ls_restrained_S_all 1.050
_refine_ls_R_factor_all 0.0602
_refine_ls_R_factor_gt 0.0567
_refine_ls_shift/su_max 0.001
_refine_ls_shift/su_mean 0.000
_refine_ls_structure_factor_coef Fsqd
_refine_ls_weighting_details 'w=1/[\s^2^(Fo^2^)+(0.0938P)^2^+17.6254P] where P=(Fo^2^+2Fc^2^)/3'
_refine_ls_weighting_scheme calc
_refine_ls_wR_factor_gt 0.1568
_refine_ls_wR_factor_ref 0.1608
_reflns_Friedel_coverage 0.000
_reflns_number_gt 7986
_reflns_number_total 8628
_reflns_threshold_expression 'I > 2\s(I)'
_cod_data_source_file ol7b00275_si_002.cif
_cod_data_source_block a20160425_acn538
_cod_depositor_comments 'Adding full bibliography for 1545240.cif.'
_cod_original_formula_sum 'C48 H32 N8 O9.50 Pd2'
_cod_database_code 1545240
_chemical_oxdiff_formula C10H10N2O2
_shelx_space_group_comment
;
The symmetry employed for this shelxl refinement is uniquely defined
by the following loop, which should always be used as a source of
symmetry information in preference to the above space-group names.
They are only intended as comments.
;
_reflns_odcompleteness_completeness 99.89
_reflns_odcompleteness_iscentric 1
_reflns_odcompleteness_theta 66.97
_olex2_refinement_description
;
1. Fixed Uiso
 At 1.2 times of:
  All C(H) groups, All O(H) groups
 At 1.5 times of:
  All C(H,H,H) groups
2. Restrained distances
 C35-H35B = C35-H35A = C35-H35C
 0.96 with sigma of 0.01
 H35B-H35A
 1.56 with sigma of 0.02
 H35B-H35C
 1.56 with sigma of 0.02
 H35C-H35A
 1.56 with sigma of 0.02
3. Uiso/Uaniso restraints and constraints
Uanis(C44) \\sim Ueq, Uanis(C67) \\sim Ueq, Uanis(C6AA) \\sim Ueq, Uanis(C5AA)
\\sim Ueq, Uanis(C53) \\sim Ueq, Uanis(C7AA) \\sim Ueq: with sigma of 0.01 and
sigma for terminal atoms of 0.02
Uanis(C46) \\sim Ueq, Uanis(C51) \\sim Ueq, Uanis(C4AA) \\sim Ueq, Uanis(C3AA)
\\sim Ueq: with sigma of 0.01 and sigma for terminal atoms of 0.02
4. Rigid body (RIGU) restrains
 C48, C54, C1AA, C65, C10, C60, C11, C59, C14, C39, C2AA
 with sigma for 1-2 distances of 0.002 and sigma for 1-3 distances of 0.002
5. Others
 Sof(C10)=Sof(H10)=Sof(C11)=Sof(H11)=Sof(C14)=Sof(H14)=Sof(C1AA)=Sof(H1AA)=
 Sof(C2AA)=Sof(H2AA)=1-FVAR(1)
 Sof(C39)=Sof(H39)=Sof(C54)=Sof(H54)=Sof(C59)=Sof(H59)=Sof(C60)=Sof(H60)=
 Sof(C65)=Sof(H65)=FVAR(1)
 Sof(C46)=Sof(H46)=Sof(C6AA)=Sof(H6AA)=Sof(C7AA)=Sof(H7AA)=Sof(C5AA)=Sof(H5AA)=
 Sof(C4AA)=Sof(H4AA)=1-FVAR(2)
 Sof(C44)=Sof(H44)=Sof(C51)=Sof(H51)=Sof(C53)=Sof(H53)=Sof(C67)=Sof(H67)=
 Sof(C3AA)=Sof(H3AA)=FVAR(2)
6.a Aromatic/amide H refined with riding coordinates:
 C20(H20), C21(H21), C26(H26), C27(H27), C31(H31), C32(H32), C33(H33),
 C37(H37), C39(H39), C44(H44), C45(H45), C46(H46), C49(H49), C51(H51), C52(H52),
  C53(H53), C54(H54), C56(H56), C57(H57), C59(H59), C60(H60), C61(H61),
 C62(H62), C64(H64), C65(H65), C67(H67), C10(H10), C11(H11), C14(H14),
 C1AA(H1AA), C2AA(H2AA), C6AA(H6AA), C7AA(H7AA), C5AA(H5AA), C4AA(H4AA),
 C3AA(H3AA)
6.b Idealised Me refined as rotating group:
 C38(H38A,H38B,H38C)
;
_shelx_shelxl_version_number 2014/7
_olex2_date_sample_data_collection 2016-12-01
_olex2_submission_special_instructions 'No special instructions were received'

loop_
_space_group_symop_operation_xyz
'x, y, z'
'-x+1/2, y+1/2, -z+1/2'
'-x, -y, -z'
'x-1/2, -y-1/2, z-1/2'

loop_
_atom_site_label
_atom_site_type_symbol
_atom_site_fract_x
_atom_site_fract_y
_atom_site_fract_z
_atom_site_U_iso_or_equiv
_atom_site_adp_type
_atom_site_occupancy
_atom_site_site_symmetry_order
_atom_site_calc_flag
_atom_site_refinement_flags_posn
_atom_site_refinement_flags_adp
_atom_site_refinement_flags_occupancy
_atom_site_disorder_assembly
_atom_site_disorder_group
Pd1 Pd 0.32434(2) 0.95947(2) 0.36953(2) 0.02773(13) Uani 1 1 d . . . . .
Pd2 Pd 0.13561(2) 0.94213(2) 0.34363(2) 0.03248(13) Uani 1 1 d . . . . .
O3 O 0.2877(3) 1.0524(2) 0.2937(2) 0.0375(8) Uani 1 1 d . . . . .
O4 O 0.4745(3) 1.0567(2) 0.8114(2) 0.0385(8) Uiso 1 1 d . . . A 1
O5 O 0.1439(3) 0.8533(2) 0.2687(2) 0.0411(9) Uani 1 1 d . . . . .
O6 O 0.1388(3) 1.0302(2) 0.2605(2) 0.0381(8) Uani 1 1 d . . . . .
O7 O 0.2921(3) 0.8712(2) 0.2816(2) 0.0391(8) Uani 1 1 d . . . . .
N8 N 0.1299(3) 1.0221(3) 0.4229(2) 0.0342(9) Uani 1 1 d . . . . .
N9 N 0.3687(3) 0.8787(2) 0.4504(2) 0.0288(8) Uani 1 1 d . . . . .
O10 O 0.6630(3) 1.0238(3) 0.8771(2) 0.0454(9) Uiso 1 1 d . . . B 1
N11 N 0.3685(3) 0.7978(3) 0.4516(2) 0.0318(9) Uani 1 1 d . . . . .
N12 N 0.3942(3) 0.7776(3) 0.5230(2) 0.0312(9) Uani 1 1 d . . . . .
N13 N 0.1275(3) 1.1025(3) 0.4239(2) 0.0368(10) Uani 1 1 d . . . . .
O14 O -0.0465(4) 0.7692(4) 0.7403(4) 0.0818(16) Uiso 1 1 d . . . C 1
C16 C 0.3610(3) 1.0374(3) 0.4521(3) 0.0291(10) Uani 1 1 d . . . . .
N17 N 0.1402(3) 1.1229(3) 0.4950(2) 0.0375(10) Uani 1 1 d . . . . .
C19 C 0.4109(3) 0.8457(3) 0.5675(3) 0.0309(10) Uani 1 1 d . . . . .
C20 C 0.3573(4) 1.1228(3) 0.4472(3) 0.0339(10) Uani 1 1 d . . . . .
H20 H 0.3325 1.1481 0.4012 0.041 Uiso 1 1 calc R . . . .
C21 C 0.2115(4) 1.3248(4) 0.5832(3) 0.0488(14) Uani 1 1 d . . . . .
H21 H 0.2581 1.3478 0.6206 0.059 Uiso 1 1 calc R . . . .
C22 C 0.2095(4) 1.0641(3) 0.2540(3) 0.0342(11) Uani 1 1 d . . . . .
C23 C 0.1373(3) 0.8633(3) 0.4235(3) 0.0367(11) Uani 1 1 d . . . . .
N24 N 0.4524(4) 0.3668(3) 0.5865(3) 0.0558(14) Uani 1 1 d . . . . .
C25 C 0.1618(4) 1.0586(4) 0.6196(3) 0.0446(13) Uani 1 1 d . . . . .
C26 C 0.4868(4) 0.5811(3) 0.6121(3) 0.0375(11) Uani 1 1 d . . . . .
H26 H 0.5332 0.5620 0.6517 0.045 Uiso 1 1 calc R . . . .
C27 C 0.2101(4) 1.2405(4) 0.5689(3) 0.0446(13) Uani 1 1 d . . . . .
H27 H 0.2551 1.2051 0.5966 0.053 Uiso 1 1 calc R . . . .
C28 C 0.3949(3) 0.9113(3) 0.5196(3) 0.0289(9) Uani 1 1 d . . . . .
C29 C 0.3948(3) 1.0015(3) 0.5212(3) 0.0288(9) Uani 1 1 d . . . . .
C30 C 0.2174(4) 0.8422(3) 0.2512(3) 0.0379(11) Uani 1 1 d . . . . .
C31 C 0.0756(4) 1.2591(4) 0.4724(4) 0.0482(14) Uani 1 1 d . . . . .
H31 H 0.0298 1.2363 0.4342 0.058 Uiso 1 1 calc R . . . .
C32 C 0.4750(4) 0.6652(3) 0.5986(3) 0.0380(11) Uani 1 1 d . . . . .
H32 H 0.5136 0.7042 0.6284 0.046 Uiso 1 1 calc R . . . .
C33 C 0.4261(4) 1.0503(3) 0.5833(3) 0.0364(11) Uani 1 1 d . . . . .
H33 H 0.4486 1.0253 0.6297 0.044 Uiso 1 1 calc R . . . .
C34 C 0.1449(4) 1.3751(4) 0.5428(3) 0.0457(13) Uani 1 1 d . . . . .
C35 C 0.2012(5) 1.1252(5) 0.1924(4) 0.0599(18) Uani 1 1 d D . . . .
C37 C 0.3891(4) 1.1721(3) 0.5082(3) 0.0379(11) Uani 1 1 d . . . . .
H37 H 0.3871 1.2306 0.5035 0.045 Uiso 1 1 calc R . . . .
C38 C 0.2105(5) 0.7870(5) 0.1855(4) 0.0581(18) Uani 1 1 d . . . . .
H38A H 0.1666 0.7432 0.1858 0.087 Uiso 1 1 calc GR . . . .
H38B H 0.2691 0.7622 0.1873 0.087 Uiso 1 1 calc GR . . . .
H38C H 0.1913 0.8198 0.1407 0.087 Uiso 1 1 calc GR . . . .
C39 C 0.3623(10) 0.8045(11) 0.6753(8) 0.040(3) Uani 0.66(4) 1 d . U P D 1
H39 H 0.3096 0.7833 0.6432 0.048 Uiso 0.66(4) 1 calc R . P D 1
C40 C 0.1436(3) 0.8989(3) 0.4930(3) 0.0378(11) Uani 1 1 d . . . . .
C41 C 0.4063(3) 0.6913(3) 0.5413(3) 0.0315(10) Uani 1 1 d . . . . .
C42 C 0.1504(4) 1.0546(3) 0.5395(3) 0.0374(11) Uani 1 1 d . . . . .
C43 C 0.4308(4) 0.5250(3) 0.5678(3) 0.0348(11) Uani 1 1 d . . . . .
C45 C 0.1351(4) 0.7772(4) 0.4178(4) 0.0437(13) Uani 1 1 d . . . . .
H45 H 0.1309 0.7519 0.3716 0.052 Uiso 1 1 calc R . . . .
C46 C 0.0975(16) 1.1047(16) 0.6456(13) 0.040(4) Uani 0.57(5) 1 d . U P E 2
H46 H 0.0478 1.1299 0.6129 0.048 Uiso 0.57(5) 1 calc R . P E 2
C47 C 0.4437(4) 0.4370(3) 0.5790(3) 0.0410(12) Uani 1 1 d . . . . .
C48 C 0.4296(4) 0.8422(3) 0.6482(3) 0.0360(10) Uani 1 1 d . U . . .
C49 C 0.1482(4) 0.8493(4) 0.5545(4) 0.0484(14) Uani 1 1 d . . . . .
H49 H 0.1527 0.8739 0.6010 0.058 Uiso 1 1 calc R . . . .
C50 C 0.1420(4) 1.2088(4) 0.5134(3) 0.0405(12) Uani 1 1 d . . . . .
C52 C 0.0765(4) 1.3427(4) 0.4876(4) 0.0510(14) Uani 1 1 d . . . . .
H52 H 0.0308 1.3778 0.4605 0.061 Uiso 1 1 calc R . . . .
C54 C 0.5093(8) 0.8634(11) 0.6923(6) 0.035(2) Uani 0.66(4) 1 d . U P D 1
H54 H 0.5564 0.8835 0.6725 0.041 Uiso 0.66(4) 1 calc R . P D 1
C55 C 0.1429(3) 0.9893(3) 0.4917(3) 0.0356(11) Uani 1 1 d . . . . .
C56 C 0.3609(4) 0.5524(3) 0.5114(3) 0.0381(12) Uani 1 1 d . . . . .
H56 H 0.3218 0.5134 0.4821 0.046 Uiso 1 1 calc R . . . .
C57 C 0.4240(4) 1.1359(4) 0.5765(3) 0.0393(12) Uani 1 1 d . . . . .
H57 H 0.4463 1.1697 0.6181 0.047 Uiso 1 1 calc R . . . .
N58 N 0.1478(6) 1.5324(4) 0.5677(4) 0.075(2) Uani 1 1 d . . . . .
C59 C 0.3751(10) 0.7989(12) 0.7508(8) 0.047(3) Uani 0.66(4) 1 d . U P D 1
H59 H 0.3287 0.7776 0.7708 0.056 Uiso 0.66(4) 1 calc R . P D 1
C60 C 0.4538(11) 0.8239(14) 0.7959(7) 0.051(3) Uani 0.66(4) 1 d . U P D 1
H60 H 0.4626 0.8197 0.8474 0.061 Uiso 0.66(4) 1 calc R . P D 1
C61 C 0.1460(4) 0.7642(4) 0.5471(4) 0.0529(15) Uani 1 1 d . . . . .
H61 H 0.1495 0.7301 0.5887 0.064 Uiso 1 1 calc R . . . .
C62 C 0.1388(4) 0.7286(4) 0.4788(4) 0.0524(16) Uani 1 1 d . . . . .
H62 H 0.1364 0.6701 0.4740 0.063 Uiso 1 1 calc R . . . .
C64 C 0.3479(4) 0.6357(3) 0.4979(3) 0.0352(11) Uani 1 1 d . . . . .
H64 H 0.2999 0.6548 0.4595 0.042 Uiso 1 1 calc R . . . .
C65 C 0.5209(8) 0.8553(12) 0.7665(5) 0.044(3) Uani 0.66(4) 1 d . U P D 1
H65 H 0.5762 0.8716 0.7983 0.053 Uiso 0.66(4) 1 calc R . P D 1
C4 C 0.1462(6) 1.4637(4) 0.5568(4) 0.0583(18) Uani 1 1 d . . . . .
O1 O 0.1328(4) 0.8019(3) 0.7404(3) 0.0678(13) Uiso 1 1 d . . . F 2
O2 O 0.0832(4) 0.9063(4) 0.7397(3) 0.0727(14) Uiso 1 1 d . . . . .
C0AA C 0.0643(5) 0.7291(5) 0.7308(4) 0.0570(16) Uiso 1 1 d . . . F 2
C2 C 0.0225(8) 0.8331(8) 0.7354(7) 0.103(3) Uiso 1 1 d . . . C 1
C6AA C 0.2537(16) 1.042(2) 0.7414(11) 0.065(5) Uani 0.57(5) 1 d . U P E 2
H6AA H 0.3063 1.0221 0.7742 0.077 Uiso 0.57(5) 1 calc R . P E 2
C7AA C 0.2414(17) 1.0347(17) 0.6680(14) 0.049(5) Uani 0.57(5) 1 d . U P E 2
H7AA H 0.2883 1.0123 0.6491 0.059 Uiso 0.57(5) 1 calc R . P E 2
C5AA C 0.1850(16) 1.082(2) 0.7674(13) 0.069(6) Uani 0.57(5) 1 d . U P E 2
H5AA H 0.1922 1.0888 0.8186 0.083 Uiso 0.57(5) 1 calc R . P E 2
C4AA C 0.1101(16) 1.1114(18) 0.7215(14) 0.058(5) Uani 0.57(5) 1 d . U P E 2
H4AA H 0.0652 1.1369 0.7408 0.069 Uiso 0.57(5) 1 calc R . P E 2
O0AA O 0.5834(9) 1.0597(7) 0.7999(7) 0.075(5) Uiso 0.50(2) 1 d . . . G 2
H35A H 0.255(3) 1.154(4) 0.190(4) 0.091 Uiso 1 1 d DR . . . .
H35B H 0.178(5) 1.096(5) 0.147(3) 0.15(5) Uiso 1 1 d D . . . .
H35C H 0.158(4) 1.165(4) 0.199(5) 0.12(4) Uiso 1 1 d D . . . .

loop_
_atom_site_aniso_label
_atom_site_aniso_U_11
_atom_site_aniso_U_22
_atom_site_aniso_U_33
_atom_site_aniso_U_23
_atom_site_aniso_U_13
_atom_site_aniso_U_12
Pd1 0.0318(2) 0.0270(2) 0.02312(19) -0.00042(12) 0.00415(14) -0.00197(12)
Pd2 0.0331(2) 0.0290(2) 0.0349(2) -0.00433(14) 0.00744(15) -0.00063(13)
O3 0.043(2) 0.038(2) 0.0285(18) 0.0045(14) 0.0038(16) -0.0047(15)
O5 0.043(2) 0.036(2) 0.044(2) -0.0118(16) 0.0081(16) -0.0041(16)
O6 0.041(2) 0.039(2) 0.0314(18) 0.0011(15) 0.0030(15) 0.0013(16)
O7 0.040(2) 0.041(2) 0.0336(18) -0.0119(16) 0.0037(15) 0.0002(16)
N8 0.034(2) 0.030(2) 0.039(2) -0.0024(18) 0.0091(18) 0.0030(17)
N9 0.029(2) 0.029(2) 0.0274(19) 0.0004(16) 0.0059(15) -0.0004(16)
N11 0.031(2) 0.030(2) 0.032(2) 0.0023(17) 0.0033(16) -0.0002(16)
N12 0.031(2) 0.030(2) 0.031(2) 0.0049(16) 0.0066(16) 0.0011(16)
N13 0.038(2) 0.034(2) 0.037(2) -0.0059(18) 0.0064(18) 0.0052(18)
C16 0.027(2) 0.030(2) 0.030(2) 0.0001(19) 0.0066(19) -0.0028(18)
N17 0.038(2) 0.038(2) 0.036(2) -0.0069(19) 0.0085(18) 0.0078(19)
C19 0.029(2) 0.033(3) 0.031(2) 0.0030(19) 0.0086(18) 0.0014(19)
C20 0.042(3) 0.028(2) 0.032(2) 0.002(2) 0.012(2) 0.001(2)
C21 0.046(3) 0.056(4) 0.048(3) -0.014(3) 0.018(3) -0.007(3)
C22 0.046(3) 0.033(3) 0.023(2) -0.0027(19) 0.006(2) 0.002(2)
C23 0.030(2) 0.035(3) 0.047(3) 0.001(2) 0.013(2) 0.000(2)
N24 0.075(4) 0.033(3) 0.055(3) -0.001(2) 0.006(3) 0.001(2)
C25 0.039(3) 0.056(4) 0.041(3) -0.007(3) 0.015(2) 0.006(3)
C26 0.038(3) 0.034(3) 0.038(3) 0.006(2) 0.003(2) 0.006(2)
C27 0.038(3) 0.053(3) 0.043(3) -0.014(3) 0.011(2) 0.004(2)
C28 0.026(2) 0.032(2) 0.029(2) -0.0001(19) 0.0066(18) 0.0005(18)
C29 0.027(2) 0.031(2) 0.028(2) -0.0011(19) 0.0064(18) 0.0018(18)
C30 0.045(3) 0.031(3) 0.034(3) -0.005(2) 0.001(2) 0.001(2)
C31 0.041(3) 0.040(3) 0.061(4) -0.010(3) 0.008(3) 0.006(2)
C32 0.035(3) 0.030(3) 0.045(3) 0.002(2) 0.003(2) -0.002(2)
C33 0.036(3) 0.044(3) 0.029(2) -0.006(2) 0.007(2) 0.004(2)
C34 0.055(3) 0.038(3) 0.052(3) -0.010(3) 0.029(3) -0.004(3)
C35 0.062(4) 0.076(5) 0.037(3) 0.023(3) 0.003(3) -0.005(4)
C37 0.043(3) 0.028(2) 0.045(3) -0.007(2) 0.015(2) -0.003(2)
C38 0.049(4) 0.062(4) 0.057(4) -0.032(3) 0.001(3) 0.004(3)
C39 0.040(4) 0.052(7) 0.029(4) 0.006(4) 0.010(3) 0.004(4)
C40 0.028(2) 0.039(3) 0.047(3) 0.002(2) 0.012(2) 0.003(2)
C41 0.031(2) 0.029(2) 0.035(2) 0.005(2) 0.0094(19) 0.0003(19)
C42 0.032(3) 0.041(3) 0.041(3) -0.003(2) 0.013(2) 0.006(2)
C43 0.042(3) 0.029(2) 0.036(3) 0.002(2) 0.015(2) 0.000(2)
C44 0.041(8) 0.046(9) 0.040(7) 0.002(7) 0.007(5) 0.001(6)
C45 0.039(3) 0.034(3) 0.062(4) -0.002(3) 0.018(3) -0.002(2)
C46 0.042(6) 0.044(8) 0.040(7) -0.001(6) 0.022(5) 0.008(6)
C47 0.052(3) 0.034(3) 0.037(3) 0.001(2) 0.010(2) 0.003(2)
C48 0.036(2) 0.042(3) 0.031(2) 0.0078(18) 0.0093(15) 0.0109(19)
C49 0.045(3) 0.055(4) 0.049(3) 0.010(3) 0.019(3) 0.001(3)
C50 0.038(3) 0.039(3) 0.047(3) -0.010(2) 0.015(2) 0.004(2)
C51 0.051(8) 0.046(10) 0.049(8) -0.005(7) 0.024(6) 0.001(7)
C52 0.050(3) 0.040(3) 0.061(4) -0.004(3) 0.010(3) 0.007(3)
C53 0.034(8) 0.037(9) 0.043(8) -0.003(7) 0.011(6) 0.002(7)
C54 0.037(3) 0.031(7) 0.035(3) 0.007(3) 0.006(2) 0.013(4)
C55 0.031(2) 0.040(3) 0.037(3) -0.001(2) 0.010(2) 0.004(2)
C56 0.045(3) 0.032(3) 0.037(3) -0.003(2) 0.009(2) -0.005(2)
C57 0.038(3) 0.041(3) 0.038(3) -0.016(2) 0.008(2) -0.001(2)
N58 0.127(7) 0.044(3) 0.062(4) -0.011(3) 0.036(4) -0.013(4)
C59 0.048(5) 0.065(8) 0.029(4) 0.006(4) 0.011(3) -0.002(4)
C60 0.052(5) 0.065(9) 0.034(4) 0.008(4) 0.008(3) -0.003(4)
C61 0.049(3) 0.046(3) 0.066(4) 0.016(3) 0.020(3) 0.002(3)
C62 0.043(3) 0.035(3) 0.085(5) 0.010(3) 0.027(3) 0.000(2)
C64 0.036(3) 0.035(3) 0.034(2) 0.001(2) 0.005(2) 0.002(2)
C65 0.048(4) 0.048(8) 0.034(3) 0.007(3) 0.005(2) 0.002(4)
C67 0.054(8) 0.051(10) 0.032(7) 0.001(7) 0.019(6) 0.000(7)
C4 0.083(5) 0.046(4) 0.054(4) -0.012(3) 0.031(4) -0.011(3)
C10 0.047(6) 0.058(14) 0.031(4) 0.012(5) 0.006(3) -0.002(7)
C11 0.050(7) 0.051(13) 0.026(5) 0.006(5) 0.006(4) -0.005(7)
C14 0.048(7) 0.052(11) 0.028(5) 0.000(5) 0.011(4) -0.003(7)
C1AA 0.035(5) 0.031(9) 0.029(4) 0.014(4) 0.005(3) 0.017(6)
C2AA 0.040(6) 0.047(11) 0.028(5) 0.001(5) 0.010(4) 0.004(6)
C6AA 0.069(8) 0.070(10) 0.051(7) 0.000(7) 0.008(6) -0.001(7)
C7AA 0.049(8) 0.055(9) 0.046(7) -0.004(7) 0.020(6) 0.003(7)
C5AA 0.087(9) 0.070(10) 0.055(7) -0.008(7) 0.028(6) -0.005(8)
C4AA 0.061(8) 0.060(9) 0.059(7) -0.011(7) 0.029(6) 0.002(7)
C3AA 0.047(9) 0.046(11) 0.053(10) 0.005(8) 0.013(7) 0.003(8)

loop_
_atom_type_symbol
_atom_type_description
_atom_type_scat_dispersion_real
_atom_type_scat_dispersion_imag
_atom_type_scat_source
C C 0.0181 0.0091 'International Tables Vol C Tables 4.2.6.8 and 6.1.1.4'
H H 0.0000 0.0000 'International Tables Vol C Tables 4.2.6.8 and 6.1.1.4'
N N 0.0311 0.0180 'International Tables Vol C Tables 4.2.6.8 and 6.1.1.4'
O O 0.0492 0.0322 'International Tables Vol C Tables 4.2.6.8 and 6.1.1.4'
Pd Pd 0.1215 3.9337 'International Tables Vol C Tables 4.2.6.8 and 6.1.1.4'

loop_
_geom_angle_atom_site_label_1
_geom_angle_atom_site_label_2
_geom_angle_atom_site_label_3
_geom_angle
O3 Pd1 Pd2 81.80(11)
O3 Pd1 O7 88.67(15)
O7 Pd1 Pd2 76.57(10)
N9 Pd1 Pd2 102.19(11)
N9 Pd1 O3 173.49(16)
N9 Pd1 O7 97.23(16)
C16 Pd1 Pd2 106.36(14)
C16 Pd1 O3 93.36(18)
C16 Pd1 O7 176.64(18)
C16 Pd1 N9 80.62(19)
O5 Pd2 Pd1 87.39(11)
O5 Pd2 O6 86.82(16)
O6 Pd2 Pd1 81.62(11)
N8 Pd2 Pd1 92.16(13)
N8 Pd2 O5 175.48(17)
N8 Pd2 O6 97.57(17)
C23 Pd2 Pd1 96.35(15)
C23 Pd2 O5 94.7(2)
C23 Pd2 O6 177.40(19)
C23 Pd2 N8 80.8(2)
C22 O3 Pd1 125.4(3)
C30 O5 Pd2 119.4(3)
C22 O6 Pd2 122.8(3)
C30 O7 Pd1 128.2(4)
N13 N8 Pd2 131.7(4)
N13 N8 C55 111.8(4)
C55 N8 Pd2 115.8(3)
N11 N9 Pd1 131.7(3)
N11 N9 C28 111.7(4)
C28 N9 Pd1 116.2(3)
N9 N11 N12 104.9(4)
N11 N12 C19 112.4(4)
N11 N12 C41 117.6(4)
C19 N12 C41 129.7(4)
N8 N13 N17 105.2(4)
C20 C16 Pd1 125.8(4)
C20 C16 C29 118.3(5)
C29 C16 Pd1 115.9(4)
N13 N17 C42 112.2(4)
N13 N17 C50 117.9(5)
C42 N17 C50 129.8(5)
N12 C19 C28 104.0(4)
N12 C19 C48 124.0(5)
C28 C19 C48 131.5(5)
C16 C20 C37 121.2(5)
C34 C21 C27 119.8(6)
O3 C22 C35 116.3(5)
O6 C22 O3 127.0(5)
O6 C22 C35 116.8(5)
C40 C23 Pd2 115.5(4)
C45 C23 Pd2 126.2(5)
C45 C23 C40 118.3(5)
C46 C25 C42 117.2(11)
C53 C25 C42 117.4(14)
C7AA C25 C42 121.6(12)
C7AA C25 C46 119.7(15)
C3AA C25 C42 124.3(16)
C3AA C25 C53 115(2)
C43 C26 C32 119.9(5)
C50 C27 C21 118.8(6)
N9 C28 C19 106.9(4)
N9 C28 C29 113.7(4)
C19 C28 C29 139.3(4)
C16 C29 C28 113.3(4)
C33 C29 C16 121.1(5)
C33 C29 C28 125.5(4)
O5 C30 C38 114.2(5)
O7 C30 O5 127.6(5)
O7 C30 C38 118.2(5)
C52 C31 C50 119.3(6)
C41 C32 C26 118.9(5)
C57 C33 C29 119.4(5)
C21 C34 C52 120.9(6)
C21 C34 C4 120.3(6)
C52 C34 C4 118.7(6)
C20 C37 C57 120.1(5)
C59 C39 C48 118.0(10)
C23 C40 C55 113.2(5)
C49 C40 C23 120.9(5)
C49 C40 C55 125.9(5)
C32 C41 N12 120.9(5)
C32 C41 C64 121.7(5)
C64 C41 N12 117.3(4)
N17 C42 C25 123.8(5)
N17 C42 C55 103.7(5)
C55 C42 C25 132.3(5)
C26 C43 C47 120.9(5)
C26 C43 C56 120.4(5)
C56 C43 C47 118.7(5)
C53 C44 C67 121(2)
C62 C45 C23 120.5(6)
C4AA C46 C25 117(2)
N24 C47 C43 178.4(7)
C19 C48 C1AA 117.4(9)
C39 C48 C19 114.6(8)
C54 C48 C19 123.0(7)
C54 C48 C39 121.9(8)
C2AA C48 C19 128.3(13)
C2AA C48 C1AA 112.0(16)
C61 C49 C40 119.5(6)
C27 C50 N17 120.6(5)
C31 C50 N17 117.8(5)
C31 C50 C27 121.6(6)
C3AA C51 C67 118(3)
C31 C52 C34 119.5(6)
C44 C53 C25 118(2)
C48 C54 C65 118.5(10)
N8 C55 C40 113.7(5)
N8 C55 C42 107.1(5)
C42 C55 C40 139.2(5)
C64 C56 C43 120.3(5)
C33 C57 C37 119.8(5)
C60 C59 C39 120.2(10)
C59 C60 C65 119.7(10)
C49 C61 C62 120.0(6)
C45 C62 C61 120.9(6)
C56 C64 C41 118.7(5)
C54 C65 C60 121.3(10)
C51 C67 C44 120(2)
N58 C4 C34 179.5(9)
C11 C10 C1AA 119.1(19)
C14 C11 C10 121.0(18)
C11 C14 C2AA 121(2)
C10 C1AA C48 121.6(17)
C14 C2AA C48 124(2)
O2 C2 O14 169.1(10)
C7AA C6AA C5AA 118(2)
C6AA C7AA C25 122(2)
C4AA C5AA C6AA 122(2)
C5AA C4AA C46 121(2)
C51 C3AA C25 126(3)

loop_
_geom_bond_atom_site_label_1
_geom_bond_atom_site_label_2
_geom_bond_distance
Pd1 Pd2 2.8392(5)
Pd1 O3 2.057(4)
Pd1 O7 2.152(3)
Pd1 N9 1.998(4)
Pd1 C16 1.976(5)
Pd2 O5 2.040(4)
Pd2 O6 2.128(4)
Pd2 N8 1.995(4)
Pd2 C23 1.969(6)
O3 C22 1.267(7)
O5 C30 1.265(7)
O6 C22 1.251(7)
O7 C30 1.244(7)
N8 N13 1.302(6)
N8 C55 1.369(7)
N9 N11 1.308(6)
N9 C28 1.373(6)
N11 N12 1.348(6)
N12 C19 1.369(7)
N12 C41 1.439(6)
N13 N17 1.347(6)
O14 C2 1.501(14)
C16 C20 1.385(7)
C16 C29 1.406(7)
N17 C42 1.374(7)
N17 C50 1.431(7)
C19 C28 1.375(7)
C19 C48 1.480(7)
C20 C37 1.386(7)
C21 C27 1.389(9)
C21 C34 1.382(9)
C22 C35 1.506(8)
C23 C40 1.412(8)
C23 C45 1.396(8)
N24 C47 1.147(8)
C25 C42 1.478(8)
C25 C46 1.42(2)
C25 C53 1.42(3)
C25 C7AA 1.39(2)
C25 C3AA 1.39(4)
C26 C32 1.389(7)
C26 C43 1.383(8)
C27 C50 1.385(8)
C28 C29 1.460(7)
C29 C33 1.396(7)
C30 C38 1.511(8)
C31 C50 1.385(8)
C31 C52 1.382(9)
C32 C41 1.381(7)
C33 C57 1.390(8)
C34 C52 1.390(9)
C34 C4 1.456(9)
C37 C57 1.398(8)
C39 C48 1.401(15)
C39 C59 1.390(14)
C40 C49 1.398(8)
C40 C55 1.463(8)
C41 C64 1.389(7)
C42 C55 1.376(8)
C43 C47 1.446(7)
C43 C56 1.387(8)
C44 C53 1.40(4)
C44 C67 1.41(3)
C45 C62 1.384(9)
C46 C4AA 1.40(3)
C48 C54 1.348(13)
C48 C1AA 1.49(3)
C48 C2AA 1.39(3)
C49 C61 1.383(9)
C51 C67 1.36(4)
C51 C3AA 1.33(5)
C54 C65 1.373(14)
C56 C64 1.378(7)
N58 C4 1.130(9)
C59 C60 1.360(16)
C60 C65 1.383(16)
C61 C62 1.390(10)
O1 C0AA 1.561(9)
O2 C2 1.498(14)
C10 C11 1.37(3)
C10 C1AA 1.38(3)
C11 C14 1.34(3)
C14 C2AA 1.37(3)
C6AA C7AA 1.36(3)
C6AA C5AA 1.43(3)
C5AA C4AA 1.35(3)
